data_7014089
loop_
_publ_author_name
'Chowdhury, Somenath'
'Schatte, Gabriele'
'Kraatz, Heinz-Bernhard'

_publ_section_title
;
 Synthesis, structure and electrochemistry of ferrocene-peptide
 macrocycles.
;
_journal_issue 11
_journal_name_full 'Dalton transactions (Cambridge, England : 2003)'
_journal_page_first 1726
_journal_page_last 1730
_journal_paper_doi 10.1039/b401039f
_journal_year 2004
_chemical_formula_sum 'C32 H36 Fe2 N4 O4 S4'
_chemical_formula_weight 780.59
_chemical_name_systematic
;
?
;
_space_group_IT_number 15
_symmetry_cell_setting monoclinic
_symmetry_space_group_name_Hall '-I 2ya'
_symmetry_space_group_name_H-M 'I 1 2/a 1'
_atom_sites_solution_hydrogens geom
_atom_sites_solution_primary direct
_atom_sites_solution_secondary difmap
_audit_creation_method SHELXL-97
_cell_angle_alpha 90.00
_cell_angle_beta 93.0975(7)
_cell_angle_gamma 90.00
_cell_formula_units_Z 8
_cell_length_a 25.1400(10)
_cell_length_b 10.7111(4)
_cell_length_c 24.2720(10)
_cell_measurement_reflns_used 7554
_cell_measurement_temperature 193(2)
_cell_measurement_theta_max 26.388
_cell_measurement_theta_min 2.609
_cell_volume 6526.3(4)
_computing_cell_refinement 'Bruker SAINT (Bruker, 1997)'
_computing_data_collection 'Bruker SMART (Bruker, 1997)'
_computing_data_reduction 'Bruker SAINT (Bruker, 1997)'
_computing_molecular_graphics 'Bruker SHELXTL (Bruker, 1997)'
_computing_publication_material 'Bruker SHELXTL (Bruker, 1997)'
_computing_structure_refinement 'SHELXL-97 (Sheldrick, 1997)'
_computing_structure_solution 'SHELXS-97 (Sheldrick, 1990)'
_diffrn_ambient_temperature 193(2)
_diffrn_detector_area_resol_mean 8.192
_diffrn_measured_fraction_theta_full 0.997
_diffrn_measured_fraction_theta_max 0.997
_diffrn_measurement_device_type 'Bruker PLATFORM diffractometer/SMART 1000 CCD area detector'
_diffrn_measurement_method '\w scans'
_diffrn_radiation_monochromator graphite
_diffrn_radiation_source 'fine-focus sealed tube'
_diffrn_radiation_type MoK\a
_diffrn_radiation_wavelength 0.71073
_diffrn_reflns_av_R_equivalents 0.0218
_diffrn_reflns_av_sigmaI/netI 0.0210
_diffrn_reflns_limit_h_max 31
_diffrn_reflns_limit_h_min -31
_diffrn_reflns_limit_k_max 13
_diffrn_reflns_limit_k_min -12
_diffrn_reflns_limit_l_max 30
_diffrn_reflns_limit_l_min -30
_diffrn_reflns_number 20739
_diffrn_reflns_theta_full 26.41
_diffrn_reflns_theta_max 26.41
_diffrn_reflns_theta_min 1.62
_diffrn_standards_decay_% 0
_diffrn_standards_interval_time 0
_diffrn_standards_number 0
_exptl_absorpt_coefficient_mu 1.190
_exptl_absorpt_correction_T_max 0.7317
_exptl_absorpt_correction_T_min 0.6475
_exptl_absorpt_correction_type multi-scan
_exptl_absorpt_process_details 'SADABS (Sheldrick, 1996)'
_exptl_crystal_colour orange
_exptl_crystal_density_diffrn 1.589
_exptl_crystal_density_meas 0
_exptl_crystal_density_method 'not measured'
_exptl_crystal_description prism
_exptl_crystal_F_000 3232
_exptl_crystal_size_max 0.40
_exptl_crystal_size_mid 0.38
_exptl_crystal_size_min 0.28
_refine_diff_density_max 0.502
_refine_diff_density_min -0.734
_refine_diff_density_rms 0.064
_refine_ls_extinction_method none
_refine_ls_goodness_of_fit_ref 1.044
_refine_ls_hydrogen_treatment constr
_refine_ls_matrix_type full
_refine_ls_number_parameters 425
_refine_ls_number_reflns 6693
_refine_ls_number_restraints 0
_refine_ls_restrained_S_all 1.044
_refine_ls_R_factor_all 0.0400
_refine_ls_R_factor_gt 0.0349
_refine_ls_shift/su_max 0.001
_refine_ls_shift/su_mean 0.000
_refine_ls_structure_factor_coef Fsqd
_refine_ls_weighting_details 'calc w=1/[\s^2^(Fo^2^)+(0.0397P)^2^+13.7883P] where P=(Fo^2^+2Fc^2^)/3'
_refine_ls_weighting_scheme calc
_refine_ls_wR_factor_gt 0.0870
_refine_ls_wR_factor_ref 0.0910
_reflns_number_gt 5928
_reflns_number_total 6693
_reflns_threshold_expression I>2\s(I)
_cod_data_source_file b401039f.txt
_cod_data_source_block sas0326
_cod_depositor_comments
;
The following automatic conversions were performed:
'_symmetry_cell_setting' value 'Monoclinic' changed to 'monoclinic'
according to '/home/saulius/struct/CIF-dictionaries/cif_core.dic'
dictionary named 'cif_core.dic' version 2.4.1 from 2010-06-29.

Automatic conversion script
Id: cif_fix_enum 1527 2010-12-29 10:47:43Z saulius 
;
_cod_original_sg_symbol_H-M 'I 2/a'
_cod_database_code 7014089

loop_
_symmetry_equiv_pos_as_xyz
'x, y, z'
'-x+1/2, y, -z'
'x+1/2, y+1/2, z+1/2'
'-x+1, y+1/2, -z+1/2'
'-x, -y, -z'
'x-1/2, -y, z'
'-x+1/2, -y+1/2, -z+1/2'
'x, -y+1/2, z+1/2'

loop_
_atom_site_label
_atom_site_type_symbol
_atom_site_fract_x
_atom_site_fract_y
_atom_site_fract_z
_atom_site_U_iso_or_equiv
_atom_site_adp_type
_atom_site_occupancy
_atom_site_symmetry_multiplicity
_atom_site_calc_flag
_atom_site_refinement_flags
_atom_site_disorder_assembly
_atom_site_disorder_group
Fe1 Fe 0.153412(13) 0.19787(3) 0.137108(14) 0.03143(9) Uani 1 1 d . A .
S1A S 0.05862(6) -0.24845(11) 0.13268(5) 0.0341(3) Uani 0.60 1 d P A 1
S2A S 0.10394(5) -0.40255(10) 0.14910(6) 0.0409(2) Uani 0.60 1 d P A 1
S1B S 0.08190(9) -0.37349(18) 0.12292(10) 0.0555(5) Uani 0.40 1 d P B 2
S2B S 0.15593(7) -0.30579(17) 0.10886(7) 0.0473(4) Uani 0.40 1 d P B 2
O1 O 0.01849(7) 0.09157(18) 0.09244(8) 0.0463(4) Uani 1 1 d . . .
N1A N 0.06474(12) -0.0364(3) 0.04070(14) 0.0255(6) Uiso 0.60 1 d P A 1
H1A H 0.0945 -0.0472 0.0238 0.031 Uiso 0.60 1 calc PR A 1
N2A N 0.17178(16) -0.1545(4) 0.20714(17) 0.0322(10) Uiso 0.60 1 d P A 1
H2A H 0.1405 -0.1418 0.2208 0.039 Uiso 0.60 1 calc PR A 1
N1B N 0.0692(2) -0.0714(5) 0.0583(2) 0.0309(11) Uiso 0.40 1 d P B 2
H1B H 0.0976 -0.0913 0.0406 0.037 Uiso 0.40 1 calc PR B 2
N2B N 0.1647(3) -0.1250(6) 0.2144(3) 0.0370(17) Uiso 0.40 1 d P B 2
H2B H 0.1327 -0.0976 0.2215 0.044 Uiso 0.40 1 calc PR B 2
O2 O 0.24523(7) -0.06977(16) 0.17732(8) 0.0446(4) Uani 1 1 d . . .
C10 C 0.10641(9) 0.1447(2) 0.07050(9) 0.0324(5) Uani 1 1 d . . .
C11 C 0.16085(9) 0.1132(2) 0.06311(9) 0.0335(5) Uani 1 1 d . A .
H11 H 0.1753 0.0277 0.0570 0.040 Uiso 1 1 calc R . .
C12 C 0.19042(11) 0.2263(3) 0.06526(12) 0.0478(7) Uani 1 1 d . . .
H12 H 0.2297 0.2339 0.0617 0.057 Uiso 1 1 calc R A .
C13 C 0.15494(12) 0.3266(3) 0.07474(15) 0.0588(8) Uani 1 1 d . A .
H13 H 0.1651 0.4164 0.0790 0.071 Uiso 1 1 calc R . .
C14 C 0.10299(11) 0.2769(2) 0.07814(11) 0.0443(6) Uani 1 1 d . A .
H14 H 0.0700 0.3254 0.0848 0.053 Uiso 1 1 calc R . .
C15A C 0.0588(2) 0.0703(5) 0.0691(2) 0.0297(14) Uiso 0.60 1 d P A 1
C16A C 0.02505(14) -0.1343(3) 0.03646(16) 0.0290(7) Uiso 0.60 1 d P A 1
H16A H 0.0123 -0.1442 -0.0026 0.035 Uiso 0.60 1 calc PR A 1
H16B H -0.0058 -0.1105 0.0579 0.035 Uiso 0.60 1 calc PR A 1
C17A C 0.04758(14) -0.2577(3) 0.05797(14) 0.0273(7) Uiso 0.60 1 d P A 1
H17A H 0.0816 -0.2757 0.0409 0.033 Uiso 0.60 1 calc PR A 1
H17B H 0.0223 -0.3262 0.0482 0.033 Uiso 0.60 1 calc PR A 1
C15B C 0.0629(3) 0.0452(7) 0.0756(3) 0.0256(19) Uiso 0.40 1 d P B 2
C16B C 0.0291(2) -0.1676(6) 0.0684(3) 0.0379(13) Uiso 0.40 1 d P B 2
H16C H 0.0284 -0.2298 0.0382 0.045 Uiso 0.40 1 calc PR B 2
H16D H -0.0066 -0.1284 0.0686 0.045 Uiso 0.40 1 calc PR B 2
C17B C 0.0417(3) -0.2352(7) 0.1251(3) 0.0240(19) Uiso 0.40 1 d P B 2
H17C H 0.0075 -0.2577 0.1409 0.029 Uiso 0.40 1 calc PR B 2
H17D H 0.0599 -0.1750 0.1506 0.029 Uiso 0.40 1 calc PR B 2
C20 C 0.17899(9) 0.0768(2) 0.19836(8) 0.0323(5) Uani 1 1 d . . .
C21 C 0.12477(10) 0.1130(3) 0.20546(9) 0.0438(6) Uani 1 1 d . A .
H21 H 0.0934 0.0557 0.2059 0.053 Uiso 1 1 calc R . .
C22 C 0.12380(13) 0.2428(3) 0.21200(12) 0.0632(10) Uani 1 1 d . . .
H22 H 0.0915 0.2947 0.2177 0.076 Uiso 1 1 calc R A .
C23 C 0.17647(14) 0.2881(3) 0.20875(15) 0.0690(11) Uani 1 1 d . A .
H23 H 0.1875 0.3776 0.2118 0.083 Uiso 1 1 calc R . .
C24 C 0.21106(11) 0.1859(2) 0.19951(11) 0.0445(6) Uani 1 1 d . A .
H24 H 0.2505 0.1899 0.1959 0.053 Uiso 1 1 calc R . .
C25A C 0.2004(2) -0.0590(5) 0.1920(2) 0.0227(16) Uiso 0.60 1 d P A 1
C26A C 0.19176(16) -0.2819(4) 0.20144(18) 0.0328(8) Uiso 0.60 1 d P A 1
H26A H 0.1809 -0.3322 0.2331 0.039 Uiso 0.60 1 calc PR A 1
H26B H 0.2312 -0.2798 0.2028 0.039 Uiso 0.60 1 calc PR A 1
C27A C 0.17180(16) -0.3453(4) 0.14843(18) 0.0344(8) Uiso 0.60 1 d P A 1
H27A H 0.1956 -0.4163 0.1411 0.041 Uiso 0.60 1 calc PR A 1
H27B H 0.1741 -0.2853 0.1176 0.041 Uiso 0.60 1 calc PR A 1
C25B C 0.1999(4) -0.0368(9) 0.1965(4) 0.029(3) Uiso 0.40 1 d P B 2
C26B C 0.1738(3) -0.2549(6) 0.2228(3) 0.0398(14) Uiso 0.40 1 d P B 2
H26C H 0.1408 -0.2928 0.2357 0.048 Uiso 0.40 1 calc PR B 2
H26D H 0.2019 -0.2649 0.2527 0.048 Uiso 0.40 1 calc PR B 2
C27B C 0.1900(2) -0.3260(6) 0.1743(3) 0.0351(12) Uiso 0.40 1 d P B 2
H27C H 0.1878 -0.4158 0.1837 0.042 Uiso 0.40 1 calc PR B 2
H27D H 0.2280 -0.3073 0.1696 0.042 Uiso 0.40 1 calc PR B 2
Fe2 Fe 0.124110(12) -0.04901(3) 0.409796(14) 0.02859(9) Uani 1 1 d . . .
S3 S 0.13009(3) -0.64731(6) 0.34721(3) 0.04434(16) Uani 1 1 d . . .
S4 S 0.11419(2) -0.48930(6) 0.30296(2) 0.03491(14) Uani 1 1 d . . .
O3 O 0.15571(7) -0.33161(16) 0.49259(7) 0.0379(4) Uani 1 1 d . . .
O4 O 0.07186(8) -0.1321(2) 0.27065(7) 0.0542(5) Uani 1 1 d . . .
N3 N 0.19254(7) -0.39665(17) 0.41485(8) 0.0308(4) Uani 1 1 d . . .
H3N H 0.2047 -0.3753 0.3829 0.037 Uiso 1 1 calc R . .
N4 N 0.02618(7) -0.27503(18) 0.31776(7) 0.0309(4) Uani 1 1 d . . .
H4N H 0.0108 -0.2916 0.3486 0.037 Uiso 1 1 calc R . .
C30 C 0.18199(8) -0.1780(2) 0.42822(9) 0.0292(5) Uani 1 1 d . . .
C31 C 0.18488(9) -0.1350(2) 0.37269(11) 0.0390(6) Uani 1 1 d . . .
H31 H 0.1817 -0.1875 0.3386 0.047 Uiso 1 1 calc R . .
C32 C 0.19346(10) -0.0036(3) 0.37499(15) 0.0537(8) Uani 1 1 d . . .
H32 H 0.1970 0.0528 0.3426 0.064 Uiso 1 1 calc R . .
C33 C 0.19539(10) 0.0337(3) 0.43119(15) 0.0523(8) Uani 1 1 d . . .
H33 H 0.2004 0.1210 0.4451 0.063 Uiso 1 1 calc R . .
C34 C 0.18809(9) -0.0729(2) 0.46408(12) 0.0394(6) Uani 1 1 d . . .
H34 H 0.1873 -0.0744 0.5052 0.047 Uiso 1 1 calc R . .
C35 C 0.17489(8) -0.3080(2) 0.44789(9) 0.0278(4) Uani 1 1 d . . .
C36 C 0.19214(10) -0.5272(2) 0.43041(10) 0.0351(5) Uani 1 1 d . . .
H36A H 0.2014 -0.5338 0.4705 0.042 Uiso 1 1 calc R . .
H36B H 0.2201 -0.5713 0.4108 0.042 Uiso 1 1 calc R . .
C37 C 0.13929(11) -0.5926(2) 0.41786(10) 0.0391(5) Uani 1 1 d . . .
H37A H 0.1100 -0.5343 0.4255 0.047 Uiso 1 1 calc R . .
H37B H 0.1367 -0.6648 0.4431 0.047 Uiso 1 1 calc R . .
C40 C 0.05570(8) -0.0894(2) 0.36427(10) 0.0314(5) Uani 1 1 d . . .
C41 C 0.05143(8) -0.1277(2) 0.42036(9) 0.0289(4) Uani 1 1 d . . .
H41 H 0.0449 -0.2147 0.4333 0.035 Uiso 1 1 calc R . .
C42 C 0.05870(9) -0.0208(2) 0.45442(11) 0.0381(5) Uani 1 1 d . . .
H42 H 0.0581 -0.0190 0.4956 0.046 Uiso 1 1 calc R . .
C43 C 0.06747(10) 0.0834(2) 0.41955(13) 0.0454(6) Uani 1 1 d . . .
H43 H 0.0742 0.1711 0.4322 0.054 Uiso 1 1 calc R . .
C44 C 0.06596(10) 0.0419(2) 0.36447(12) 0.0428(6) Uani 1 1 d . . .
H44 H 0.0711 0.0950 0.3313 0.051 Uiso 1 1 calc R . .
C45 C 0.05251(8) -0.1669(2) 0.31397(9) 0.0336(5) Uani 1 1 d . . .
C46 C 0.02180(9) -0.3662(2) 0.27355(9) 0.0369(5) Uani 1 1 d . . .
H46A H 0.0426 -0.3372 0.2425 0.044 Uiso 1 1 calc R . .
H46B H -0.0159 -0.3733 0.2600 0.044 Uiso 1 1 calc R . .
C47 C 0.04195(10) -0.4936(2) 0.29224(11) 0.0405(6) Uani 1 1 d . . .
H47A H 0.0316 -0.5570 0.2639 0.049 Uiso 1 1 calc R . .
H47B H 0.0257 -0.5172 0.3270 0.049 Uiso 1 1 calc R . .

loop_
_atom_site_aniso_label
_atom_site_aniso_U_11
_atom_site_aniso_U_22
_atom_site_aniso_U_33
_atom_site_aniso_U_23
_atom_site_aniso_U_13
_atom_site_aniso_U_12
Fe1 0.03599(18) 0.01874(16) 0.03873(19) -0.00401(12) -0.00563(14) 0.00154(12)
S1A 0.0370(7) 0.0340(6) 0.0322(6) 0.0026(4) 0.0109(5) 0.0088(5)
S2A 0.0363(6) 0.0241(5) 0.0626(7) 0.0100(5) 0.0048(5) 0.0011(4)
S1B 0.0583(12) 0.0291(9) 0.0785(14) -0.0090(9) -0.0024(11) -0.0053(8)
S2B 0.0560(10) 0.0433(9) 0.0436(9) -0.0010(7) 0.0108(7) 0.0119(8)
O1 0.0424(10) 0.0468(11) 0.0513(11) -0.0217(9) 0.0175(8) -0.0039(8)
O2 0.0345(9) 0.0347(9) 0.0658(12) 0.0025(8) 0.0140(8) 0.0033(7)
C10 0.0370(12) 0.0381(13) 0.0218(10) 0.0055(9) -0.0008(8) -0.0011(10)
C11 0.0379(12) 0.0382(13) 0.0246(10) 0.0065(9) 0.0042(9) -0.0023(10)
C12 0.0395(13) 0.0400(14) 0.0641(17) 0.0235(13) 0.0044(12) -0.0045(11)
C13 0.0500(16) 0.0315(14) 0.095(2) 0.0316(15) 0.0043(15) -0.0015(12)
C14 0.0425(14) 0.0351(13) 0.0547(16) 0.0209(12) -0.0025(12) 0.0058(11)
C20 0.0331(11) 0.0429(13) 0.0211(10) -0.0035(9) 0.0010(8) 0.0061(10)
C21 0.0401(13) 0.0673(18) 0.0242(11) -0.0078(11) 0.0038(9) 0.0164(12)
C22 0.0575(18) 0.079(2) 0.0510(17) -0.0422(16) -0.0137(14) 0.0326(16)
C23 0.075(2) 0.0482(18) 0.080(2) -0.0410(17) -0.0332(18) 0.0184(16)
C24 0.0448(14) 0.0409(14) 0.0458(14) -0.0153(11) -0.0163(11) 0.0050(11)
Fe2 0.02210(15) 0.02154(16) 0.04233(19) 0.00442(12) 0.00345(12) -0.00161(11)
S3 0.0717(5) 0.0237(3) 0.0373(3) -0.0017(2) 0.0011(3) -0.0032(3)
S4 0.0407(3) 0.0306(3) 0.0340(3) 0.0034(2) 0.0071(2) -0.0035(2)
O3 0.0417(9) 0.0336(9) 0.0400(9) 0.0016(7) 0.0163(7) 0.0033(7)
O4 0.0560(11) 0.0707(14) 0.0363(9) 0.0171(9) 0.0065(8) -0.0279(10)
N3 0.0335(10) 0.0268(9) 0.0328(9) -0.0013(7) 0.0088(8) 0.0000(8)
N4 0.0305(9) 0.0354(10) 0.0274(9) 0.0038(8) 0.0075(7) -0.0036(8)
C30 0.0181(9) 0.0293(11) 0.0406(12) -0.0006(9) 0.0044(8) 0.0009(8)
C31 0.0272(11) 0.0432(14) 0.0480(14) 0.0078(11) 0.0153(10) 0.0004(10)
C32 0.0299(12) 0.0444(16) 0.088(2) 0.0263(15) 0.0187(13) -0.0036(11)
C33 0.0277(12) 0.0303(13) 0.098(2) 0.0009(14) -0.0029(13) -0.0084(10)
C34 0.0267(11) 0.0330(12) 0.0575(15) -0.0067(11) -0.0078(10) -0.0003(9)
C35 0.0212(9) 0.0291(11) 0.0332(11) -0.0017(9) 0.0028(8) 0.0007(8)
C36 0.0401(12) 0.0279(11) 0.0376(12) -0.0011(9) 0.0065(10) 0.0052(10)
C37 0.0534(15) 0.0318(12) 0.0327(12) 0.0023(10) 0.0086(10) -0.0076(11)
C40 0.0220(10) 0.0285(11) 0.0434(12) 0.0110(9) -0.0011(9) -0.0020(8)
C41 0.0206(9) 0.0274(11) 0.0392(12) 0.0029(9) 0.0055(8) -0.0006(8)
C42 0.0275(11) 0.0364(13) 0.0511(14) -0.0081(11) 0.0089(10) 0.0012(9)
C43 0.0325(12) 0.0231(12) 0.080(2) -0.0029(12) -0.0011(12) 0.0047(10)
C44 0.0359(12) 0.0274(12) 0.0642(17) 0.0161(11) -0.0062(11) -0.0005(10)
C45 0.0246(10) 0.0433(13) 0.0328(11) 0.0131(10) 0.0012(8) -0.0036(9)
C46 0.0286(11) 0.0531(15) 0.0291(11) -0.0029(10) 0.0031(9) -0.0047(10)
C47 0.0398(13) 0.0400(14) 0.0422(13) -0.0103(11) 0.0064(10) -0.0148(11)

loop_
_atom_type_symbol
_atom_type_description
_atom_type_scat_dispersion_real
_atom_type_scat_dispersion_imag
_atom_type_scat_source
C C 0.0033 0.0016 'International Tables Vol C Tables 4.2.6.8 and 6.1.1.4'
H H 0.0000 0.0000 'International Tables Vol C Tables 4.2.6.8 and 6.1.1.4'
N N 0.0061 0.0033 'International Tables Vol C Tables 4.2.6.8 and 6.1.1.4'
O O 0.0106 0.0060 'International Tables Vol C Tables 4.2.6.8 and 6.1.1.4'
S S 0.1246 0.1234 'International Tables Vol C Tables 4.2.6.8 and 6.1.1.4'
Fe Fe 0.3463 0.8444 'International Tables Vol C Tables 4.2.6.8 and 6.1.1.4'

loop_
_geom_angle_atom_site_label_1
_geom_angle_atom_site_label_2
_geom_angle_atom_site_label_3
_geom_angle
_geom_angle_site_symmetry_1
_geom_angle_site_symmetry_3
_geom_angle_publ_flag
C11 Fe1 C10 41.24(9) . . ?
C11 Fe1 C24 122.18(10) . . ?
C10 Fe1 C24 158.62(10) . . ?
C11 Fe1 C12 40.82(10) . . ?
C10 Fe1 C12 68.57(10) . . ?
C24 Fe1 C12 107.73(12) . . ?
C11 Fe1 C14 69.43(11) . . ?
C10 Fe1 C14 41.13(10) . . ?
C24 Fe1 C14 158.99(11) . . ?
C12 Fe1 C14 68.56(11) . . ?
C11 Fe1 C23 158.10(13) . . ?
C10 Fe1 C23 159.19(11) . . ?
C24 Fe1 C23 40.73(11) . . ?
C12 Fe1 C23 122.27(15) . . ?
C14 Fe1 C23 122.43(12) . . ?
C11 Fe1 C13 68.92(12) . . ?
C10 Fe1 C13 68.53(12) . . ?
C24 Fe1 C13 123.30(13) . . ?
C12 Fe1 C13 40.68(12) . . ?
C14 Fe1 C13 40.50(11) . . ?
C23 Fe1 C13 107.13(15) . . ?
C11 Fe1 C20 108.60(9) . . ?
C10 Fe1 C20 123.10(9) . . ?
C24 Fe1 C20 40.58(10) . . ?
C12 Fe1 C20 125.01(10) . . ?
C14 Fe1 C20 158.20(10) . . ?
C23 Fe1 C20 67.59(12) . . ?
C13 Fe1 C20 160.66(11) . . ?
C11 Fe1 C21 124.73(10) . . ?
C10 Fe1 C21 107.72(10) . . ?
C24 Fe1 C21 68.86(11) . . ?
C12 Fe1 C21 161.83(11) . . ?
C14 Fe1 C21 121.16(10) . . ?
C23 Fe1 C21 67.56(15) . . ?
C13 Fe1 C21 156.20(11) . . ?
C20 Fe1 C21 40.96(9) . . ?
C11 Fe1 C22 160.24(12) . . ?
C10 Fe1 C22 123.08(11) . . ?
C24 Fe1 C22 68.64(11) . . ?
C12 Fe1 C22 157.22(14) . . ?
C14 Fe1 C22 106.34(12) . . ?
C23 Fe1 C22 40.37(14) . . ?
C13 Fe1 C22 121.15(14) . . ?
C20 Fe1 C22 67.77(11) . . ?
C21 Fe1 C22 39.79(13) . . ?
C17A S1A S2A 101.80(13) . . ?
C27A S2A S1A 103.96(15) . . ?
C17B S1B S2B 103.4(3) . . ?
C27B S2B S1B 101.9(2) . . ?
C15A O1 C15B 14.1(4) . . ?
C15A N1A C16A 123.7(3) . . ?
C25A N2A C26A 120.2(4) . . ?
C15B N1B C16B 120.8(5) . . ?
C25B N2B C26B 127.7(7) . . ?
C25A O2 C25B 11.1(5) . . ?
C11 C10 C14 108.3(2) . . ?
C11 C10 C15A 131.9(3) . . ?
C14 C10 C15A 119.7(3) . . ?
C11 C10 C15B 122.4(3) . . ?
C14 C10 C15B 128.9(3) . . ?
C15A C10 C15B 12.0(4) . . ?
C11 C10 Fe1 69.30(13) . . ?
C14 C10 Fe1 69.89(14) . . ?
C15A C10 Fe1 128.4(2) . . ?
C15B C10 Fe1 121.1(3) . . ?
C12 C11 C10 107.3(2) . . ?
C12 C11 Fe1 70.11(16) . . ?
C10 C11 Fe1 69.46(13) . . ?
C11 C12 C13 108.5(2) . . ?
C11 C12 Fe1 69.07(14) . . ?
C13 C12 Fe1 69.89(17) . . ?
C14 C13 C12 108.3(2) . . ?
C14 C13 Fe1 69.53(14) . . ?
C12 C13 Fe1 69.43(15) . . ?
C13 C14 C10 107.5(2) . . ?
C13 C14 Fe1 69.96(16) . . ?
C10 C14 Fe1 68.99(13) . . ?
O1 C15A N1A 121.3(4) . . ?
O1 C15A C10 127.1(4) . . ?
N1A C15A C10 111.5(4) . . ?
N1A C16A C17A 111.3(3) . . ?
C16A C17A S1A 109.2(2) . . ?
O1 C15B N1B 124.9(6) . . ?
O1 C15B C10 112.7(5) . . ?
N1B C15B C10 122.0(6) . . ?
N1B C16B C17B 111.2(5) . . ?
C16B C17B S1B 116.2(5) . . ?
C25B C20 C24 122.1(4) . . ?
C25B C20 C21 129.1(4) . . ?
C24 C20 C21 108.5(2) . . ?
C25B C20 C25A 4.6(5) . . ?
C24 C20 C25A 124.8(3) . . ?
C21 C20 C25A 126.7(3) . . ?
C25B C20 Fe1 131.6(4) . . ?
C24 C20 Fe1 69.45(14) . . ?
C21 C20 Fe1 69.74(14) . . ?
C25A C20 Fe1 127.8(2) . . ?
C22 C21 C20 107.7(3) . . ?
C22 C21 Fe1 70.20(19) . . ?
C20 C21 Fe1 69.30(14) . . ?
C21 C22 C23 108.1(2) . . ?
C21 C22 Fe1 70.01(14) . . ?
C23 C22 Fe1 69.33(18) . . ?
C22 C23 C24 109.1(3) . . ?
C22 C23 Fe1 70.30(16) . . ?
C24 C23 Fe1 69.54(15) . . ?
C20 C24 C23 106.6(3) . . ?
C20 C24 Fe1 69.97(13) . . ?
C23 C24 Fe1 69.73(15) . . ?
O2 C25A N2A 122.9(5) . . ?
O2 C25A C20 116.8(4) . . ?
N2A C25A C20 120.0(4) . . ?
N2A C26A C27A 113.5(3) . . ?
C26A C27A S2A 114.3(3) . . ?
O2 C25B C20 128.0(7) . . ?
O2 C25B N2B 121.0(8) . . ?
C20 C25B N2B 110.8(7) . . ?
N2B C26B C27B 116.1(6) . . ?
C26B C27B S2B 120.6(5) . . ?
C44 Fe2 C43 40.54(12) . . ?
C44 Fe2 C31 120.87(11) . . ?
C43 Fe2 C31 156.17(11) . . ?
C44 Fe2 C32 105.56(12) . . ?
C43 Fe2 C32 120.17(11) . . ?
C31 Fe2 C32 40.96(11) . . ?
C44 Fe2 C30 158.19(11) . . ?
C43 Fe2 C30 160.66(11) . . ?
C31 Fe2 C30 41.09(9) . . ?
C32 Fe2 C30 68.65(10) . . ?
C44 Fe2 C34 158.41(10) . . ?
C43 Fe2 C34 123.04(11) . . ?
C31 Fe2 C34 69.18(11) . . ?
C32 Fe2 C34 68.59(12) . . ?
C30 Fe2 C34 40.95(9) . . ?
C44 Fe2 C40 41.13(9) . . ?
C43 Fe2 C40 68.63(10) . . ?
C31 Fe2 C40 107.18(10) . . ?
C32 Fe2 C40 122.79(12) . . ?
C30 Fe2 C40 123.09(9) . . ?
C34 Fe2 C40 159.36(10) . . ?
C44 Fe2 C42 68.85(11) . . ?
C43 Fe2 C42 40.96(11) . . ?
C31 Fe2 C42 161.42(10) . . ?
C32 Fe2 C42 156.56(12) . . ?
C30 Fe2 C42 124.77(10) . . ?
C34 Fe2 C42 107.80(11) . . ?
C40 Fe2 C42 68.82(10) . . ?
C44 Fe2 C33 121.76(11) . . ?
C43 Fe2 C33 106.18(11) . . ?
C31 Fe2 C33 68.86(12) . . ?
C32 Fe2 C33 40.75(13) . . ?
C30 Fe2 C33 68.40(10) . . ?
C34 Fe2 C33 40.45(11) . . ?
C40 Fe2 C33 158.90(11) . . ?
C42 Fe2 C33 121.50(12) . . ?
C44 Fe2 C41 69.07(9) . . ?
C43 Fe2 C41 68.64(9) . . ?
C31 Fe2 C41 124.55(10) . . ?
C32 Fe2 C41 160.55(12) . . ?
C30 Fe2 C41 109.01(9) . . ?
C34 Fe2 C41 123.17(10) . . ?
C40 Fe2 C41 41.07(9) . . ?
C42 Fe2 C41 40.67(9) . . ?
C33 Fe2 C41 157.97(12) . . ?
C37 S3 S4 104.00(9) . . ?
C47 S4 S3 102.73(9) . . ?
C35 N3 C36 121.54(19) . . ?
C45 N4 C46 123.33(19) . . ?
C34 C30 C31 108.2(2) . . ?
C34 C30 C35 123.7(2) . . ?
C31 C30 C35 128.2(2) . . ?
C34 C30 Fe2 69.55(13) . . ?
C31 C30 Fe2 69.33(13) . . ?
C35 C30 Fe2 127.51(14) . . ?
C32 C31 C30 107.2(3) . . ?
C32 C31 Fe2 69.58(15) . . ?
C30 C31 Fe2 69.58(13) . . ?
C33 C32 C31 108.2(2) . . ?
C33 C32 Fe2 69.77(15) . . ?
C31 C32 Fe2 69.46(13) . . ?
C34 C33 C32 108.5(2) . . ?
C34 C33 Fe2 69.73(14) . . ?
C32 C33 Fe2 69.48(15) . . ?
C33 C34 C30 107.8(2) . . ?
C33 C34 Fe2 69.82(15) . . ?
C30 C34 Fe2 69.50(13) . . ?
O3 C35 N3 122.7(2) . . ?
O3 C35 C30 122.2(2) . . ?
N3 C35 C30 115.09(19) . . ?
N3 C36 C37 114.3(2) . . ?
C36 C37 S3 113.82(17) . . ?
C44 C40 C41 107.5(2) . . ?
C44 C40 C45 123.9(2) . . ?
C41 C40 C45 128.5(2) . . ?
C44 C40 Fe2 69.08(13) . . ?
C41 C40 Fe2 69.51(12) . . ?
C45 C40 Fe2 125.05(16) . . ?
C42 C41 C40 108.0(2) . . ?
C42 C41 Fe2 69.63(13) . . ?
C40 C41 Fe2 69.42(12) . . ?
C41 C42 C43 107.8(2) . . ?
C41 C42 Fe2 69.70(12) . . ?
C43 C42 Fe2 69.24(14) . . ?
C44 C43 C42 108.7(2) . . ?
C44 C43 Fe2 69.65(14) . . ?
C42 C43 Fe2 69.80(13) . . ?
C43 C44 C40 108.0(2) . . ?
C43 C44 Fe2 69.82(14) . . ?
C40 C44 Fe2 69.79(13) . . ?
O4 C45 N4 122.4(2) . . ?
O4 C45 C40 121.8(2) . . ?
N4 C45 C40 115.76(19) . . ?
N4 C46 C47 111.96(19) . . ?
C46 C47 S4 109.52(16) . . ?

loop_
_geom_bond_atom_site_label_1
_geom_bond_atom_site_label_2
_geom_bond_distance
_geom_bond_site_symmetry_2
_geom_bond_publ_flag
Fe1 C11 2.030(2) . ?
Fe1 C10 2.032(2) . ?
Fe1 C24 2.043(2) . ?
Fe1 C12 2.043(3) . ?
Fe1 C14 2.044(2) . ?
Fe1 C23 2.046(3) . ?
Fe1 C13 2.049(3) . ?
Fe1 C20 2.050(2) . ?
Fe1 C21 2.056(3) . ?
Fe1 C22 2.058(3) . ?
S1A C17A 1.822(4) . ?
S1A S2A 2.0329(18) . ?
S2A C27A 1.814(4) . ?
S1B C17B 1.796(8) . ?
S1B S2B 2.043(3) . ?
S2B C27B 1.775(7) . ?
O1 C15A 1.208(5) . ?
O1 C15B 1.308(8) . ?
N1A C15A 1.347(6) . ?
N1A C16A 1.447(5) . ?
N2A C25A 1.315(7) . ?
N2A C26A 1.463(6) . ?
N1B C15B 1.330(9) . ?
N1B C16B 1.471(8) . ?
N2B C25B 1.381(11) . ?
N2B C26B 1.424(9) . ?
O2 C25A 1.204(6) . ?
O2 C25B 1.303(9) . ?
C10 C11 1.430(3) . ?
C10 C14 1.431(4) . ?
C10 C15A 1.438(6) . ?
C10 C15B 1.537(8) . ?
C11 C12 1.420(4) . ?
C12 C13 1.423(4) . ?
C13 C14 1.417(4) . ?
C16A C17A 1.519(5) . ?
C16B C17B 1.572(9) . ?
C20 C25B 1.327(10) . ?
C20 C24 1.419(4) . ?
C20 C21 1.436(3) . ?
C20 C25A 1.562(6) . ?
C21 C22 1.400(4) . ?
C22 C23 1.416(5) . ?
C23 C24 1.423(4) . ?
C26A C27A 1.516(6) . ?
C26B C27B 1.477(9) . ?
Fe2 C44 2.030(2) . ?
Fe2 C43 2.032(2) . ?
Fe2 C31 2.036(2) . ?
Fe2 C32 2.037(2) . ?
Fe2 C30 2.039(2) . ?
Fe2 C34 2.040(2) . ?
Fe2 C40 2.040(2) . ?
Fe2 C42 2.040(2) . ?
Fe2 C33 2.041(3) . ?
Fe2 C41 2.041(2) . ?
S3 C37 1.815(2) . ?
S3 S4 2.0326(9) . ?
S4 C47 1.821(3) . ?
O3 C35 1.237(3) . ?
O4 C45 1.239(3) . ?
N3 C35 1.334(3) . ?
N3 C36 1.449(3) . ?
N4 C45 1.340(3) . ?
N4 C46 1.451(3) . ?
C30 C34 1.427(3) . ?
C30 C31 1.430(3) . ?
C30 C35 1.486(3) . ?
C31 C32 1.425(4) . ?
C32 C33 1.420(5) . ?
C33 C34 1.411(4) . ?
C36 C37 1.518(3) . ?
C40 C44 1.430(3) . ?
C40 C41 1.432(3) . ?
C40 C45 1.475(3) . ?
C41 C42 1.418(3) . ?
C42 C43 1.425(4) . ?
C43 C44 1.407(4) . ?
C46 C47 1.517(4) . ?

loop_
_geom_torsion_atom_site_label_1
_geom_torsion_atom_site_label_2
_geom_torsion_atom_site_label_3
_geom_torsion_atom_site_label_4
_geom_torsion
_geom_torsion_site_symmetry_1
_geom_torsion_site_symmetry_2
_geom_torsion_site_symmetry_3
_geom_torsion_site_symmetry_4
_geom_torsion_publ_flag
C17A S1A S2A C27A 93.2(2) . . . . ?
C17B S1B S2B C27B 106.6(3) . . . . ?
C24 Fe1 C10 C11 -45.8(3) . . . . ?
C12 Fe1 C10 C11 38.23(14) . . . . ?
C14 Fe1 C10 C11 119.7(2) . . . . ?
C23 Fe1 C10 C11 163.8(4) . . . . ?
C13 Fe1 C10 C11 82.09(16) . . . . ?
C20 Fe1 C10 C11 -80.45(15) . . . . ?
C21 Fe1 C10 C11 -122.88(14) . . . . ?
C22 Fe1 C10 C11 -163.89(17) . . . . ?
C11 Fe1 C10 C14 -119.7(2) . . . . ?
C24 Fe1 C10 C14 -165.5(3) . . . . ?
C12 Fe1 C10 C14 -81.51(16) . . . . ?
C23 Fe1 C10 C14 44.1(4) . . . . ?
C13 Fe1 C10 C14 -37.65(16) . . . . ?
C20 Fe1 C10 C14 159.81(14) . . . . ?
C21 Fe1 C10 C14 117.38(16) . . . . ?
C22 Fe1 C10 C14 76.4(2) . . . . ?
C11 Fe1 C10 C15A 127.7(4) . . . . ?
C24 Fe1 C10 C15A 82.0(5) . . . . ?
C12 Fe1 C10 C15A 165.9(4) . . . . ?
C14 Fe1 C10 C15A -112.5(4) . . . . ?
C23 Fe1 C10 C15A -68.5(5) . . . . ?
C13 Fe1 C10 C15A -150.2(4) . . . . ?
C20 Fe1 C10 C15A 47.3(4) . . . . ?
C21 Fe1 C10 C15A 4.8(4) . . . . ?
C22 Fe1 C10 C15A -36.2(4) . . . . ?
C11 Fe1 C10 C15B 116.2(4) . . . . ?
C24 Fe1 C10 C15B 70.5(5) . . . . ?
C12 Fe1 C10 C15B 154.5(4) . . . . ?
C14 Fe1 C10 C15B -124.0(4) . . . . ?
C23 Fe1 C10 C15B -80.0(5) . . . . ?
C13 Fe1 C10 C15B -161.7(4) . . . . ?
C20 Fe1 C10 C15B 35.8(4) . . . . ?
C21 Fe1 C10 C15B -6.7(4) . . . . ?
C22 Fe1 C10 C15B -47.7(4) . . . . ?
C14 C10 C11 C12 -1.0(3) . . . . ?
C15A C10 C11 C12 176.2(3) . . . . ?
C15B C10 C11 C12 -174.6(4) . . . . ?
Fe1 C10 C11 C12 -60.20(17) . . . . ?
C14 C10 C11 Fe1 59.19(17) . . . . ?
C15A C10 C11 Fe1 -123.6(4) . . . . ?
C15B C10 C11 Fe1 -114.4(4) . . . . ?
C10 Fe1 C11 C12 118.2(2) . . . . ?
C24 Fe1 C11 C12 -79.76(18) . . . . ?
C14 Fe1 C11 C12 80.62(16) . . . . ?
C23 Fe1 C11 C12 -46.4(4) . . . . ?
C13 Fe1 C11 C12 37.15(16) . . . . ?
C20 Fe1 C11 C12 -122.44(15) . . . . ?
C21 Fe1 C11 C12 -165.03(15) . . . . ?
C22 Fe1 C11 C12 161.7(3) . . . . ?
C24 Fe1 C11 C10 162.03(15) . . . . ?
C12 Fe1 C11 C10 -118.2(2) . . . . ?
C14 Fe1 C11 C10 -37.59(14) . . . . ?
C23 Fe1 C11 C10 -164.6(3) . . . . ?
C13 Fe1 C11 C10 -81.06(15) . . . . ?
C20 Fe1 C11 C10 119.34(14) . . . . ?
C21 Fe1 C11 C10 76.76(16) . . . . ?
C22 Fe1 C11 C10 43.5(4) . . . . ?
C10 C11 C12 C13 0.9(3) . . . . ?
Fe1 C11 C12 C13 -58.9(2) . . . . ?
C10 C11 C12 Fe1 59.78(15) . . . . ?
C10 Fe1 C12 C11 -38.61(14) . . . . ?
C24 Fe1 C12 C11 119.02(15) . . . . ?
C14 Fe1 C12 C11 -82.95(16) . . . . ?
C23 Fe1 C12 C11 161.37(15) . . . . ?
C13 Fe1 C12 C11 -120.2(2) . . . . ?
C20 Fe1 C12 C11 77.57(17) . . . . ?
C21 Fe1 C12 C11 42.9(4) . . . . ?
C22 Fe1 C12 C11 -164.1(3) . . . . ?
C11 Fe1 C12 C13 120.2(2) . . . . ?
C10 Fe1 C12 C13 81.56(19) . . . . ?
C24 Fe1 C12 C13 -120.81(18) . . . . ?
C14 Fe1 C12 C13 37.23(18) . . . . ?
C23 Fe1 C12 C13 -78.5(2) . . . . ?
C20 Fe1 C12 C13 -162.25(17) . . . . ?
C21 Fe1 C12 C13 163.1(3) . . . . ?
C22 Fe1 C12 C13 -43.9(4) . . . . ?
C11 C12 C13 C14 -0.4(3) . . . . ?
Fe1 C12 C13 C14 -58.8(2) . . . . ?
C11 C12 C13 Fe1 58.39(19) . . . . ?
C11 Fe1 C13 C14 82.62(19) . . . . ?
C10 Fe1 C13 C14 38.21(18) . . . . ?
C24 Fe1 C13 C14 -161.94(17) . . . . ?
C12 Fe1 C13 C14 119.9(3) . . . . ?
C23 Fe1 C13 C14 -120.2(2) . . . . ?
C20 Fe1 C13 C14 168.8(3) . . . . ?
C21 Fe1 C13 C14 -47.1(4) . . . . ?
C22 Fe1 C13 C14 -78.4(2) . . . . ?
C11 Fe1 C13 C12 -37.28(17) . . . . ?
C10 Fe1 C13 C12 -81.69(19) . . . . ?
C24 Fe1 C13 C12 78.2(2) . . . . ?
C14 Fe1 C13 C12 -119.9(3) . . . . ?
C23 Fe1 C13 C12 119.90(19) . . . . ?
C20 Fe1 C13 C12 48.9(4) . . . . ?
C21 Fe1 C13 C12 -167.0(3) . . . . ?
C22 Fe1 C13 C12 161.72(17) . . . . ?
C12 C13 C14 C10 -0.2(3) . . . . ?
Fe1 C13 C14 C10 -58.96(18) . . . . ?
C12 C13 C14 Fe1 58.8(2) . . . . ?
C11 C10 C14 C13 0.8(3) . . . . ?
C15A C10 C14 C13 -176.8(3) . . . . ?
C15B C10 C14 C13 173.8(4) . . . . ?
Fe1 C10 C14 C13 59.6(2) . . . . ?
C11 C10 C14 Fe1 -58.82(15) . . . . ?
C15A C10 C14 Fe1 123.6(3) . . . . ?
C15B C10 C14 Fe1 114.3(4) . . . . ?
C11 Fe1 C14 C13 -81.2(2) . . . . ?
C10 Fe1 C14 C13 -118.9(2) . . . . ?
C24 Fe1 C14 C13 46.3(4) . . . . ?
C12 Fe1 C14 C13 -37.4(2) . . . . ?
C23 Fe1 C14 C13 78.1(2) . . . . ?
C20 Fe1 C14 C13 -170.1(3) . . . . ?
C21 Fe1 C14 C13 159.79(19) . . . . ?
C22 Fe1 C14 C13 119.1(2) . . . . ?
C11 Fe1 C14 C10 37.69(14) . . . . ?
C24 Fe1 C14 C10 165.2(3) . . . . ?
C12 Fe1 C14 C10 81.55(16) . . . . ?
C23 Fe1 C14 C10 -162.97(18) . . . . ?
C13 Fe1 C14 C10 118.9(2) . . . . ?
C20 Fe1 C14 C10 -51.1(3) . . . . ?
C21 Fe1 C14 C10 -81.27(18) . . . . ?
C22 Fe1 C14 C10 -121.94(17) . . . . ?
C15B O1 C15A N1A 62(2) . . . . ?
C15B O1 C15A C10 -113(2) . . . . ?
C16A N1A C15A O1 -1.4(7) . . . . ?
C16A N1A C15A C10 174.5(3) . . . . ?
C11 C10 C15A O1 153.8(4) . . . . ?
C14 C10 C15A O1 -29.3(7) . . . . ?
C15B C10 C15A O1 113(2) . . . . ?
Fe1 C10 C15A O1 57.7(7) . . . . ?
C11 C10 C15A N1A -21.8(6) . . . . ?
C14 C10 C15A N1A 155.1(3) . . . . ?
C15B C10 C15A N1A -63(2) . . . . ?
Fe1 C10 C15A N1A -117.9(4) . . . . ?
C15A N1A C16A C17A -122.0(4) . . . . ?
N1A C16A C17A S1A 70.3(3) . . . . ?
S2A S1A C17A C16A -167.1(2) . . . . ?
C15A O1 C15B N1B -125(2) . . . . ?
C15A O1 C15B C10 47.9(19) . . . . ?
C16B N1B C15B O1 -14.0(11) . . . . ?
C16B N1B C15B C10 174.2(5) . . . . ?
C11 C10 C15B O1 167.8(4) . . . . ?
C14 C10 C15B O1 -4.4(8) . . . . ?
C15A C10 C15B O1 -47.3(18) . . . . ?
Fe1 C10 C15B O1 83.9(6) . . . . ?
C11 C10 C15B N1B -19.4(8) . . . . ?
C14 C10 C15B N1B 168.4(5) . . . . ?
C15A C10 C15B N1B 125(2) . . . . ?
Fe1 C10 C15B N1B -103.3(6) . . . . ?
C15B N1B C16B C17B -89.5(8) . . . . ?
N1B C16B C17B S1B -91.5(6) . . . . ?
S2B S1B C17B C16B 72.0(5) . . . . ?
C11 Fe1 C20 C25B 2.9(6) . . . . ?
C10 Fe1 C20 C25B 46.2(6) . . . . ?
C24 Fe1 C20 C25B -115.2(6) . . . . ?
C12 Fe1 C20 C25B -39.4(6) . . . . ?
C14 Fe1 C20 C25B 83.9(6) . . . . ?
C23 Fe1 C20 C25B -154.0(6) . . . . ?
C13 Fe1 C20 C25B -76.3(7) . . . . ?
C21 Fe1 C20 C25B 124.9(6) . . . . ?
C22 Fe1 C20 C25B 162.2(6) . . . . ?
C11 Fe1 C20 C24 118.08(15) . . . . ?
C10 Fe1 C20 C24 161.39(15) . . . . ?
C12 Fe1 C20 C24 75.74(18) . . . . ?
C14 Fe1 C20 C24 -160.9(3) . . . . ?
C23 Fe1 C20 C24 -38.86(18) . . . . ?
C13 Fe1 C20 C24 38.9(4) . . . . ?
C21 Fe1 C20 C24 -120.0(2) . . . . ?
C22 Fe1 C20 C24 -82.67(18) . . . . ?
C11 Fe1 C20 C21 -121.96(16) . . . . ?
C10 Fe1 C20 C21 -78.65(17) . . . . ?
C24 Fe1 C20 C21 120.0(2) . . . . ?
C12 Fe1 C20 C21 -164.30(16) . . . . ?
C14 Fe1 C20 C21 -41.0(3) . . . . ?
C23 Fe1 C20 C21 81.09(19) . . . . ?
C13 Fe1 C20 C21 158.8(4) . . . . ?
C22 Fe1 C20 C21 37.29(17) . . . . ?
C11 Fe1 C20 C25A -0.6(3) . . . . ?
C10 Fe1 C20 C25A 42.7(3) . . . . ?
C24 Fe1 C20 C25A -118.7(3) . . . . ?
C12 Fe1 C20 C25A -42.9(3) . . . . ?
C14 Fe1 C20 C25A 80.4(4) . . . . ?
C23 Fe1 C20 C25A -157.5(3) . . . . ?
C13 Fe1 C20 C25A -79.8(5) . . . . ?
C21 Fe1 C20 C25A 121.4(3) . . . . ?
C22 Fe1 C20 C25A 158.7(3) . . . . ?
C25B C20 C21 C22 172.3(5) . . . . ?
C24 C20 C21 C22 -1.1(3) . . . . ?
C25A C20 C21 C22 177.3(3) . . . . ?
Fe1 C20 C21 C22 -59.95(19) . . . . ?
C25B C20 C21 Fe1 -127.8(5) . . . . ?
C24 C20 C21 Fe1 58.80(17) . . . . ?
C25A C20 C21 Fe1 -122.7(3) . . . . ?
C11 Fe1 C21 C22 -163.13(16) . . . . ?
C10 Fe1 C21 C22 -120.78(17) . . . . ?
C24 Fe1 C21 C22 81.61(18) . . . . ?
C12 Fe1 C21 C22 164.1(3) . . . . ?
C14 Fe1 C21 C22 -77.7(2) . . . . ?
C23 Fe1 C21 C22 37.61(17) . . . . ?
C13 Fe1 C21 C22 -44.0(4) . . . . ?
C20 Fe1 C21 C22 118.8(2) . . . . ?
C11 Fe1 C21 C20 78.08(17) . . . . ?
C10 Fe1 C21 C20 120.43(15) . . . . ?
C24 Fe1 C21 C20 -37.17(14) . . . . ?
C12 Fe1 C21 C20 45.3(4) . . . . ?
C14 Fe1 C21 C20 163.47(15) . . . . ?
C23 Fe1 C21 C20 -81.18(17) . . . . ?
C13 Fe1 C21 C20 -162.7(3) . . . . ?
C22 Fe1 C21 C20 -118.8(2) . . . . ?
C20 C21 C22 C23 0.3(3) . . . . ?
Fe1 C21 C22 C23 -59.0(2) . . . . ?
C20 C21 C22 Fe1 59.38(16) . . . . ?
C11 Fe1 C22 C21 44.8(4) . . . . ?
C10 Fe1 C22 C21 77.60(19) . . . . ?
C24 Fe1 C22 C21 -82.21(17) . . . . ?
C12 Fe1 C22 C21 -167.2(3) . . . . ?
C14 Fe1 C22 C21 119.37(16) . . . . ?
C23 Fe1 C22 C21 -119.4(3) . . . . ?
C13 Fe1 C22 C21 160.90(16) . . . . ?
C20 Fe1 C22 C21 -38.36(15) . . . . ?
C11 Fe1 C22 C23 164.3(3) . . . . ?
C10 Fe1 C22 C23 -162.96(18) . . . . ?
C24 Fe1 C22 C23 37.23(19) . . . . ?
C12 Fe1 C22 C23 -47.8(4) . . . . ?
C14 Fe1 C22 C23 -121.2(2) . . . . ?
C13 Fe1 C22 C23 -79.7(2) . . . . ?
C20 Fe1 C22 C23 81.1(2) . . . . ?
C21 Fe1 C22 C23 119.4(3) . . . . ?
C21 C22 C23 C24 0.6(4) . . . . ?
Fe1 C22 C23 C24 -58.9(2) . . . . ?
C21 C22 C23 Fe1 59.5(2) . . . . ?
C11 Fe1 C23 C22 -165.8(3) . . . . ?
C10 Fe1 C23 C22 43.7(5) . . . . ?
C24 Fe1 C23 C22 -120.3(3) . . . . ?
C12 Fe1 C23 C22 160.17(19) . . . . ?
C14 Fe1 C23 C22 76.5(2) . . . . ?
C13 Fe1 C23 C22 118.2(2) . . . . ?
C20 Fe1 C23 C22 -81.6(2) . . . . ?
C21 Fe1 C23 C22 -37.08(19) . . . . ?
C11 Fe1 C23 C24 -45.5(4) . . . . ?
C10 Fe1 C23 C24 164.0(3) . . . . ?
C12 Fe1 C23 C24 -79.6(2) . . . . ?
C14 Fe1 C23 C24 -163.18(17) . . . . ?
C13 Fe1 C23 C24 -121.5(2) . . . . ?
C20 Fe1 C23 C24 38.72(18) . . . . ?
C21 Fe1 C23 C24 83.2(2) . . . . ?
C22 Fe1 C23 C24 120.3(3) . . . . ?
C25B C20 C24 C23 -172.5(5) . . . . ?
C21 C20 C24 C23 1.5(3) . . . . ?
C25A C20 C24 C23 -177.0(3) . . . . ?
Fe1 C20 C24 C23 60.5(2) . . . . ?
C25B C20 C24 Fe1 127.0(5) . . . . ?
C21 C20 C24 Fe1 -58.99(16) . . . . ?
C25A C20 C24 Fe1 122.5(3) . . . . ?
C22 C23 C24 C20 -1.3(3) . . . . ?
Fe1 C23 C24 C20 -60.62(18) . . . . ?
C22 C23 C24 Fe1 59.3(2) . . . . ?
C11 Fe1 C24 C20 -81.07(17) . . . . ?
C10 Fe1 C24 C20 -47.2(4) . . . . ?
C12 Fe1 C24 C20 -123.55(15) . . . . ?
C14 Fe1 C24 C20 160.2(3) . . . . ?
C23 Fe1 C24 C20 117.3(3) . . . . ?
C13 Fe1 C24 C20 -165.61(16) . . . . ?
C21 Fe1 C24 C20 37.51(14) . . . . ?
C22 Fe1 C24 C20 80.34(18) . . . . ?
C11 Fe1 C24 C23 161.7(2) . . . . ?
C10 Fe1 C24 C23 -164.4(3) . . . . ?
C12 Fe1 C24 C23 119.2(2) . . . . ?
C14 Fe1 C24 C23 43.0(4) . . . . ?
C13 Fe1 C24 C23 77.1(3) . . . . ?
C20 Fe1 C24 C23 -117.3(3) . . . . ?
C21 Fe1 C24 C23 -79.7(2) . . . . ?
C22 Fe1 C24 C23 -36.9(2) . . . . ?
C25B O2 C25A N2A -150(4) . . . . ?
C25B O2 C25A C20 24(3) . . . . ?
C26A N2A C25A O2 -6.2(7) . . . . ?
C26A N2A C25A C20 -179.8(4) . . . . ?
C25B C20 C25A O2 -69(7) . . . . ?
C24 C20 C25A O2 -13.8(6) . . . . ?
C21 C20 C25A O2 168.0(3) . . . . ?
Fe1 C20 C25A O2 76.1(5) . . . . ?
C25B C20 C25A N2A 105(7) . . . . ?
C24 C20 C25A N2A 160.2(4) . . . . ?
C21 C20 C25A N2A -18.1(6) . . . . ?
Fe1 C20 C25A N2A -110.0(4) . . . . ?
C25A N2A C26A C27A -95.2(5) . . . . ?
N2A C26A C27A S2A -77.7(4) . . . . ?
S1A S2A C27A C26A 80.9(3) . . . . ?
C25A O2 C25B C20 -148(4) . . . . ?
C25A O2 C25B N2B 27(3) . . . . ?
C24 C20 C25B O2 -25.3(11) . . . . ?
C21 C20 C25B O2 162.1(6) . . . . ?
C25A C20 C25B O2 102(7) . . . . ?
Fe1 C20 C25B O2 64.9(10) . . . . ?
C24 C20 C25B N2B 159.4(5) . . . . ?
C21 C20 C25B N2B -13.2(9) . . . . ?
C25A C20 C25B N2B -74(7) . . . . ?
Fe1 C20 C25B N2B -110.5(6) . . . . ?
C26B N2B C25B O2 9.9(12) . . . . ?
C26B N2B C25B C20 -174.4(6) . . . . ?
C25B N2B C26B C27B -58.0(10) . . . . ?
N2B C26B C27B S2B -45.9(8) . . . . ?
S1B S2B C27B C26B -65.6(5) . . . . ?
C37 S3 S4 C47 -100.04(12) . . . . ?
C44 Fe2 C30 C34 159.9(2) . . . . ?
C43 Fe2 C30 C34 -39.5(3) . . . . ?
C31 Fe2 C30 C34 119.8(2) . . . . ?
C32 Fe2 C30 C34 81.51(18) . . . . ?
C40 Fe2 C30 C34 -162.43(15) . . . . ?
C42 Fe2 C30 C34 -76.59(17) . . . . ?
C33 Fe2 C30 C34 37.58(17) . . . . ?
C41 Fe2 C30 C34 -119.08(15) . . . . ?
C44 Fe2 C30 C31 40.1(3) . . . . ?
C43 Fe2 C30 C31 -159.3(3) . . . . ?
C32 Fe2 C30 C31 -38.24(17) . . . . ?
C34 Fe2 C30 C31 -119.8(2) . . . . ?
C40 Fe2 C30 C31 77.82(16) . . . . ?
C42 Fe2 C30 C31 163.66(15) . . . . ?
C33 Fe2 C30 C31 -82.17(17) . . . . ?
C41 Fe2 C30 C31 121.17(15) . . . . ?
C44 Fe2 C30 C35 -82.8(3) . . . . ?
C43 Fe2 C30 C35 77.8(4) . . . . ?
C31 Fe2 C30 C35 -122.9(3) . . . . ?
C32 Fe2 C30 C35 -161.1(2) . . . . ?
C34 Fe2 C30 C35 117.4(3) . . . . ?
C40 Fe2 C30 C35 -45.1(2) . . . . ?
C42 Fe2 C30 C35 40.8(2) . . . . ?
C33 Fe2 C30 C35 154.9(2) . . . . ?
C41 Fe2 C30 C35 -1.7(2) . . . . ?
C34 C30 C31 C32 0.8(3) . . . . ?
C35 C30 C31 C32 -178.3(2) . . . . ?
Fe2 C30 C31 C32 59.64(16) . . . . ?
C34 C30 C31 Fe2 -58.89(15) . . . . ?
C35 C30 C31 Fe2 122.1(2) . . . . ?
C44 Fe2 C31 C32 77.8(2) . . . . ?
C43 Fe2 C31 C32 44.7(3) . . . . ?
C30 Fe2 C31 C32 -118.4(2) . . . . ?
C34 Fe2 C31 C32 -80.93(19) . . . . ?
C40 Fe2 C31 C32 120.57(18) . . . . ?
C42 Fe2 C31 C32 -164.9(3) . . . . ?
C33 Fe2 C31 C32 -37.47(18) . . . . ?
C41 Fe2 C31 C32 162.39(18) . . . . ?
C44 Fe2 C31 C30 -163.80(13) . . . . ?
C43 Fe2 C31 C30 163.1(2) . . . . ?
C32 Fe2 C31 C30 118.4(2) . . . . ?
C34 Fe2 C31 C30 37.50(14) . . . . ?
C40 Fe2 C31 C30 -121.00(14) . . . . ?
C42 Fe2 C31 C30 -46.5(4) . . . . ?
C33 Fe2 C31 C30 80.96(16) . . . . ?
C41 Fe2 C31 C30 -79.17(17) . . . . ?
C30 C31 C32 C33 -0.5(3) . . . . ?
Fe2 C31 C32 C33 59.19(18) . . . . ?
C30 C31 C32 Fe2 -59.64(15) . . . . ?
C44 Fe2 C32 C33 120.93(17) . . . . ?
C43 Fe2 C32 C33 79.58(19) . . . . ?
C31 Fe2 C32 C33 -119.6(2) . . . . ?
C30 Fe2 C32 C33 -81.27(17) . . . . ?
C34 Fe2 C32 C33 -37.14(16) . . . . ?
C40 Fe2 C32 C33 162.28(15) . . . . ?
C42 Fe2 C32 C33 48.4(4) . . . . ?
C41 Fe2 C32 C33 -168.0(3) . . . . ?
C44 Fe2 C32 C31 -119.45(17) . . . . ?
C43 Fe2 C32 C31 -160.81(16) . . . . ?
C30 Fe2 C32 C31 38.35(16) . . . . ?
C34 Fe2 C32 C31 82.48(18) . . . . ?
C40 Fe2 C32 C31 -78.10(19) . . . . ?
C42 Fe2 C32 C31 168.0(2) . . . . ?
C33 Fe2 C32 C31 119.6(2) . . . . ?
C41 Fe2 C32 C31 -48.4(4) . . . . ?
C31 C32 C33 C34 0.0(3) . . . . ?
Fe2 C32 C33 C34 58.98(18) . . . . ?
C31 C32 C33 Fe2 -59.00(17) . . . . ?
C44 Fe2 C33 C34 163.64(16) . . . . ?
C43 Fe2 C33 C34 122.33(17) . . . . ?
C31 Fe2 C33 C34 -82.30(17) . . . . ?
C32 Fe2 C33 C34 -120.0(2) . . . . ?
C30 Fe2 C33 C34 -38.03(15) . . . . ?
C40 Fe2 C33 C34 -165.3(3) . . . . ?
C42 Fe2 C33 C34 80.44(19) . . . . ?
C41 Fe2 C33 C34 49.4(3) . . . . ?
C44 Fe2 C33 C32 -76.4(2) . . . . ?
C43 Fe2 C33 C32 -117.71(17) . . . . ?
C31 Fe2 C33 C32 37.66(16) . . . . ?
C30 Fe2 C33 C32 81.93(17) . . . . ?
C34 Fe2 C33 C32 120.0(2) . . . . ?
C40 Fe2 C33 C32 -45.3(4) . . . . ?
C42 Fe2 C33 C32 -159.59(16) . . . . ?
C41 Fe2 C33 C32 169.4(2) . . . . ?
C32 C33 C34 C30 0.5(3) . . . . ?
Fe2 C33 C34 C30 59.31(16) . . . . ?
C32 C33 C34 Fe2 -58.83(18) . . . . ?
C31 C30 C34 C33 -0.8(3) . . . . ?
C35 C30 C34 C33 178.3(2) . . . . ?
Fe2 C30 C34 C33 -59.52(17) . . . . ?
C31 C30 C34 Fe2 58.75(15) . . . . ?
C35 C30 C34 Fe2 -122.2(2) . . . . ?
C44 Fe2 C34 C33 -40.6(4) . . . . ?
C43 Fe2 C34 C33 -75.5(2) . . . . ?
C31 Fe2 C34 C33 81.45(18) . . . . ?
C32 Fe2 C34 C33 37.40(18) . . . . ?
C30 Fe2 C34 C33 119.1(2) . . . . ?
C40 Fe2 C34 C33 164.9(3) . . . . ?
C42 Fe2 C34 C33 -117.98(18) . . . . ?
C41 Fe2 C34 C33 -160.10(17) . . . . ?
C44 Fe2 C34 C30 -159.7(3) . . . . ?
C43 Fe2 C34 C30 165.44(14) . . . . ?
C31 Fe2 C34 C30 -37.62(14) . . . . ?
C32 Fe2 C34 C30 -81.68(16) . . . . ?
C40 Fe2 C34 C30 45.9(3) . . . . ?
C42 Fe2 C34 C30 122.94(14) . . . . ?
C33 Fe2 C34 C30 -119.1(2) . . . . ?
C41 Fe2 C34 C30 80.82(16) . . . . ?
C36 N3 C35 O3 -2.3(3) . . . . ?
C36 N3 C35 C30 175.22(19) . . . . ?
C34 C30 C35 O3 25.6(3) . . . . ?
C31 C30 C35 O3 -155.5(2) . . . . ?
Fe2 C30 C35 O3 -63.4(3) . . . . ?
C34 C30 C35 N3 -152.0(2) . . . . ?
C31 C30 C35 N3 26.9(3) . . . . ?
Fe2 C30 C35 N3 119.1(2) . . . . ?
C35 N3 C36 C37 83.9(3) . . . . ?
N3 C36 C37 S3 83.2(2) . . . . ?
S4 S3 C37 C36 -74.92(19) . . . . ?
C43 Fe2 C40 C44 37.57(17) . . . . ?
C31 Fe2 C40 C44 -117.54(17) . . . . ?
C32 Fe2 C40 C44 -75.37(19) . . . . ?
C30 Fe2 C40 C44 -159.80(16) . . . . ?
C34 Fe2 C40 C44 166.0(3) . . . . ?
C42 Fe2 C40 C44 81.68(17) . . . . ?
C33 Fe2 C40 C44 -41.9(4) . . . . ?
C41 Fe2 C40 C44 119.2(2) . . . . ?
C44 Fe2 C40 C41 -119.2(2) . . . . ?
C43 Fe2 C40 C41 -81.59(15) . . . . ?
C31 Fe2 C40 C41 123.29(14) . . . . ?
C32 Fe2 C40 C41 165.46(14) . . . . ?
C30 Fe2 C40 C41 81.03(15) . . . . ?
C34 Fe2 C40 C41 46.9(3) . . . . ?
C42 Fe2 C40 C41 -37.49(13) . . . . ?
C33 Fe2 C40 C41 -161.0(3) . . . . ?
C44 Fe2 C40 C45 117.5(3) . . . . ?
C43 Fe2 C40 C45 155.1(2) . . . . ?
C31 Fe2 C40 C45 -0.1(2) . . . . ?
C32 Fe2 C40 C45 42.1(2) . . . . ?
C30 Fe2 C40 C45 -42.3(2) . . . . ?
C34 Fe2 C40 C45 -76.5(4) . . . . ?
C42 Fe2 C40 C45 -160.8(2) . . . . ?
C33 Fe2 C40 C45 75.6(4) . . . . ?
C41 Fe2 C40 C45 -123.3(2) . . . . ?
C44 C40 C41 C42 0.3(2) . . . . ?
C45 C40 C41 C42 178.2(2) . . . . ?
Fe2 C40 C41 C42 59.13(15) . . . . ?
C44 C40 C41 Fe2 -58.81(15) . . . . ?
C45 C40 C41 Fe2 119.1(2) . . . . ?
C44 Fe2 C41 C42 -81.50(16) . . . . ?
C43 Fe2 C41 C42 -37.90(16) . . . . ?
C31 Fe2 C41 C42 164.69(15) . . . . ?
C32 Fe2 C41 C42 -158.8(3) . . . . ?
C30 Fe2 C41 C42 121.63(15) . . . . ?
C34 Fe2 C41 C42 78.45(17) . . . . ?
C40 Fe2 C41 C42 -119.5(2) . . . . ?
C33 Fe2 C41 C42 42.4(3) . . . . ?
C44 Fe2 C41 C40 37.95(14) . . . . ?
C43 Fe2 C41 C40 81.55(15) . . . . ?
C31 Fe2 C41 C40 -75.85(16) . . . . ?
C32 Fe2 C41 C40 -39.3(4) . . . . ?
C30 Fe2 C41 C40 -118.92(14) . . . . ?
C34 Fe2 C41 C40 -162.10(14) . . . . ?
C42 Fe2 C41 C40 119.5(2) . . . . ?
C33 Fe2 C41 C40 161.8(2) . . . . ?
C40 C41 C42 C43 0.0(2) . . . . ?
Fe2 C41 C42 C43 58.97(16) . . . . ?
C40 C41 C42 Fe2 -59.00(14) . . . . ?
C44 Fe2 C42 C41 82.11(15) . . . . ?
C43 Fe2 C42 C41 119.2(2) . . . . ?
C31 Fe2 C42 C41 -43.0(4) . . . . ?
C32 Fe2 C42 C41 162.3(3) . . . . ?
C30 Fe2 C42 C41 -78.50(16) . . . . ?
C34 Fe2 C42 C41 -120.54(14) . . . . ?
C40 Fe2 C42 C41 37.85(13) . . . . ?
C33 Fe2 C42 C41 -162.76(14) . . . . ?
C44 Fe2 C42 C43 -37.12(16) . . . . ?
C31 Fe2 C42 C43 -162.3(3) . . . . ?
C32 Fe2 C42 C43 43.1(4) . . . . ?
C30 Fe2 C42 C43 162.28(15) . . . . ?
C34 Fe2 C42 C43 120.24(16) . . . . ?
C40 Fe2 C42 C43 -81.38(16) . . . . ?
C33 Fe2 C42 C43 78.02(19) . . . . ?
C41 Fe2 C42 C43 -119.2(2) . . . . ?
C41 C42 C43 C44 -0.3(3) . . . . ?
Fe2 C42 C43 C44 58.98(18) . . . . ?
C41 C42 C43 Fe2 -59.27(15) . . . . ?
C31 Fe2 C43 C44 46.1(3) . . . . ?
C32 Fe2 C43 C44 78.32(19) . . . . ?
C30 Fe2 C43 C44 -169.0(2) . . . . ?
C34 Fe2 C43 C44 161.11(15) . . . . ?
C40 Fe2 C43 C44 -38.11(14) . . . . ?
C42 Fe2 C43 C44 -120.0(2) . . . . ?
C33 Fe2 C43 C44 120.27(17) . . . . ?
C41 Fe2 C43 C44 -82.37(15) . . . . ?
C44 Fe2 C43 C42 120.0(2) . . . . ?
C31 Fe2 C43 C42 166.1(2) . . . . ?
C32 Fe2 C43 C42 -161.67(17) . . . . ?
C30 Fe2 C43 C42 -49.0(3) . . . . ?
C34 Fe2 C43 C42 -78.88(18) . . . . ?
C40 Fe2 C43 C42 81.90(15) . . . . ?
C33 Fe2 C43 C42 -119.72(17) . . . . ?
C41 Fe2 C43 C42 37.64(14) . . . . ?
C42 C43 C44 C40 0.5(3) . . . . ?
Fe2 C43 C44 C40 59.56(16) . . . . ?
C42 C43 C44 Fe2 -59.07(17) . . . . ?
C41 C40 C44 C43 -0.5(3) . . . . ?
C45 C40 C44 C43 -178.5(2) . . . . ?
Fe2 C40 C44 C43 -59.58(17) . . . . ?
C41 C40 C44 Fe2 59.08(15) . . . . ?
C45 C40 C44 Fe2 -118.9(2) . . . . ?
C31 Fe2 C44 C43 -160.18(15) . . . . ?
C32 Fe2 C44 C43 -118.49(17) . . . . ?
C30 Fe2 C44 C43 170.3(2) . . . . ?
C34 Fe2 C44 C43 -47.5(4) . . . . ?
C40 Fe2 C44 C43 119.1(2) . . . . ?
C42 Fe2 C44 C43 37.49(15) . . . . ?
C33 Fe2 C44 C43 -77.3(2) . . . . ?
C41 Fe2 C44 C43 81.21(16) . . . . ?
C43 Fe2 C44 C40 -119.1(2) . . . . ?
C31 Fe2 C44 C40 80.72(17) . . . . ?
C32 Fe2 C44 C40 122.40(17) . . . . ?
C30 Fe2 C44 C40 51.1(3) . . . . ?
C34 Fe2 C44 C40 -166.6(3) . . . . ?
C42 Fe2 C44 C40 -81.61(16) . . . . ?
C33 Fe2 C44 C40 163.59(16) . . . . ?
C41 Fe2 C44 C40 -37.90(14) . . . . ?
C46 N4 C45 O4 5.6(4) . . . . ?
C46 N4 C45 C40 -176.2(2) . . . . ?
C44 C40 C45 O4 19.3(4) . . . . ?
C41 C40 C45 O4 -158.3(2) . . . . ?
Fe2 C40 C45 O4 -67.6(3) . . . . ?
C44 C40 C45 N4 -158.9(2) . . . . ?
C41 C40 C45 N4 23.5(3) . . . . ?
Fe2 C40 C45 N4 114.2(2) . . . . ?
C45 N4 C46 C47 124.1(2) . . . . ?
N4 C46 C47 S4 -71.1(2) . . . . ?
S3 S4 C47 C46 164.68(15) . . . . ?
